data_8103079
loop_
_publ_author_name
'Yi-Feng Zhu'
'Mei-Rong Li'
'Xiao-Qing Cai'
'Mao-Lin Hu'

_publ_section_title
;
 Crystal structure of
 5-fluoro-3-(thiophene-2-carbonyl)pyrimidine-2,4(1H,3H)-dione, C9H5FN2O3S
;
_journal_issue 1
_journal_name_full 'Zeitschrift f\"ur Kristallographie - New Crystal Structures'
_journal_page_first 107
_journal_volume 226
_journal_year 2011
_chemical_formula_moiety 'C9 H5 F N2 O3 S'
_chemical_formula_sum 'C9 H5 F N2 O3 S'
_chemical_formula_weight 240.21
_space_group_IT_number 14
_symmetry_cell_setting monoclinic
_symmetry_space_group_name_Hall '-P 2ybc'
_symmetry_space_group_name_H-M 'P 1 21/c 1'
_atom_sites_solution_hydrogens geom
_atom_sites_solution_primary direct
_atom_sites_solution_secondary difmap
_audit_creation_method SHELXL-97
_cell_angle_alpha 90.00
_cell_angle_beta 100.490(14)
_cell_angle_gamma 90.00
_cell_formula_units_Z 4
_cell_length_a 5.574(4)
_cell_length_b 19.770(15)
_cell_length_c 8.866(7)
_cell_measurement_reflns_used 1792
_cell_measurement_temperature 298(2)
_cell_measurement_theta_max 27.893
_cell_measurement_theta_min 2.548
_cell_volume 960.7(13)
_computing_cell_refinement 'SAINT (Bruker, 2002)'
_computing_data_collection 'SMART (Bruker, 2002)'
_computing_data_reduction SAINT
_computing_molecular_graphics 'SHELXTL(Bruker, 2002)'
_computing_publication_material SHELXL97
_computing_structure_refinement 'SHELXL97 (Sheldrick, 1997)'
_computing_structure_solution 'SHELXS97 (Sheldrick, 1997)'
_diffrn_ambient_temperature 298(2)
_diffrn_measured_fraction_theta_full 0.994
_diffrn_measured_fraction_theta_max 0.994
_diffrn_measurement_device_type 'Bruker APEX area-detector diffractometer'
_diffrn_measurement_method '\f and \w scan'
_diffrn_radiation_monochromator graphite
_diffrn_radiation_source 'fine-focus sealed tube'
_diffrn_radiation_type MoK\a
_diffrn_radiation_wavelength 0.71073
_diffrn_reflns_av_R_equivalents 0.0333
_diffrn_reflns_av_sigmaI/netI 0.0466
_diffrn_reflns_limit_h_max 6
_diffrn_reflns_limit_h_min -6
_diffrn_reflns_limit_k_max 19
_diffrn_reflns_limit_k_min -23
_diffrn_reflns_limit_l_max 10
_diffrn_reflns_limit_l_min -9
_diffrn_reflns_number 4890
_diffrn_reflns_theta_full 25.02
_diffrn_reflns_theta_max 25.02
_diffrn_reflns_theta_min 2.06
_diffrn_standards_number 0
_exptl_absorpt_coefficient_mu 0.344
_exptl_absorpt_correction_T_max 0.9534
_exptl_absorpt_correction_T_min 0.8803
_exptl_absorpt_correction_type multi-scan
_exptl_absorpt_process_details '(SADABS; Bruker, 2002)'
_exptl_crystal_colour colorless
_exptl_crystal_density_diffrn 1.661
_exptl_crystal_density_method 'not measured'
_exptl_crystal_description block
_exptl_crystal_F_000 488
_exptl_crystal_size_max 0.38
_exptl_crystal_size_mid 0.20
_exptl_crystal_size_min 0.14
_refine_diff_density_max 0.268
_refine_diff_density_min -0.224
_refine_diff_density_rms 0.053
_refine_ls_extinction_method none
_refine_ls_goodness_of_fit_ref 1.104
_refine_ls_hydrogen_treatment constr
_refine_ls_matrix_type full
_refine_ls_number_parameters 145
_refine_ls_number_reflns 1696
_refine_ls_number_restraints 0
_refine_ls_restrained_S_all 1.104
_refine_ls_R_factor_all 0.0597
_refine_ls_R_factor_gt 0.0519
_refine_ls_shift/su_max 0.000
_refine_ls_shift/su_mean 0.000
_refine_ls_structure_factor_coef Fsqd
_refine_ls_weighting_details 'calc w=1/[\s^2^(Fo^2^)+(0.0558P)^2^+0.4425P] where P=(Fo^2^+2Fc^2^)/3'
_refine_ls_weighting_scheme calc
_refine_ls_wR_factor_gt 0.1225
_refine_ls_wR_factor_ref 0.1275
_reflns_number_gt 1501
_reflns_number_total 1696
_reflns_threshold_expression I>2\s(I)
_cod_data_source_file 1267-3261.cff
_cod_data_source_block 2141m
_cod_original_sg_symbol_H-M 'P 21/c'
_cod_database_code 8103079

loop_
_symmetry_equiv_pos_as_xyz
'x, y, z'
'-x, y+1/2, -z+1/2'
'-x, -y, -z'
'x, -y-1/2, z-1/2'

loop_
_atom_site_label
_atom_site_type_symbol
_atom_site_fract_x
_atom_site_fract_y
_atom_site_fract_z
_atom_site_U_iso_or_equiv
_atom_site_adp_type
_atom_site_occupancy
_atom_site_symmetry_multiplicity
_atom_site_calc_flag
_atom_site_refinement_flags
S1 S 0.12838(15) 0.74958(3) 0.33761(10) 0.0567(3) Uani 1 1 d .
F1 F -0.0868(4) 0.39426(9) 0.3615(2) 0.0771(7) Uani 1 1 d .
O1 O -0.1472(4) 0.64303(10) 0.1304(2) 0.0562(6) Uani 1 1 d .
O2 O 0.3464(3) 0.57222(9) 0.0491(2) 0.0459(5) Uani 1 1 d .
O3 O -0.1932(4) 0.52991(11) 0.3635(2) 0.0563(6) Uani 1 1 d .
N1 N 0.0964(4) 0.55159(9) 0.2187(2) 0.0330(5) Uani 1 1 d .
N2 N 0.3082(4) 0.46456(10) 0.1294(2) 0.0384(5) Uani 1 1 d .
H2A H 0.4152 0.4502 0.0783 0.046 Uiso 1 1 calc R
C1 C 0.3954(6) 0.76345(16) 0.4590(4) 0.0588(8) Uani 1 1 d .
H1 H 0.4401 0.8051 0.5041 0.071 Uiso 1 1 calc R
C2 C 0.5366(6) 0.70767(15) 0.4836(3) 0.0543(8) Uani 1 1 d .
H2 H 0.6899 0.7067 0.5461 0.065 Uiso 1 1 calc R
C3 C 0.4241(5) 0.65110(14) 0.4034(3) 0.0446(6) Uani 1 1 d .
H3 H 0.4943 0.6083 0.4079 0.054 Uiso 1 1 calc R
C4 C 0.1996(4) 0.66618(12) 0.3180(3) 0.0353(6) Uani 1 1 d .
C5 C 0.0328(4) 0.62452(12) 0.2153(3) 0.0354(6) Uani 1 1 d .
C6 C 0.2586(4) 0.53157(12) 0.1274(3) 0.0340(6) Uani 1 1 d .
C7 C 0.1971(5) 0.41873(13) 0.2083(3) 0.0430(6) Uani 1 1 d .
H7 H 0.2373 0.3731 0.2059 0.052 Uiso 1 1 calc R
C8 C 0.0326(5) 0.43893(13) 0.2881(3) 0.0447(7) Uani 1 1 d .
C9 C -0.0375(5) 0.50842(13) 0.2977(3) 0.0396(6) Uani 1 1 d .

loop_
_atom_site_aniso_label
_atom_site_aniso_U_11
_atom_site_aniso_U_22
_atom_site_aniso_U_33
_atom_site_aniso_U_23
_atom_site_aniso_U_13
_atom_site_aniso_U_12
S1 0.0552(5) 0.0274(4) 0.0862(6) -0.0059(3) 0.0093(4) 0.0064(3)
F1 0.1083(16) 0.0393(10) 0.1017(14) 0.0025(9) 0.0674(13) -0.0139(10)
O1 0.0469(12) 0.0441(12) 0.0696(13) -0.0045(10) -0.0108(10) 0.0108(9)
O2 0.0539(12) 0.0312(10) 0.0589(11) 0.0027(8) 0.0267(9) -0.0003(8)
O3 0.0568(12) 0.0502(12) 0.0707(13) 0.0028(10) 0.0352(10) 0.0092(10)
N1 0.0346(11) 0.0246(10) 0.0414(11) -0.0032(8) 0.0108(8) 0.0011(8)
N2 0.0441(12) 0.0262(11) 0.0493(12) -0.0042(9) 0.0204(10) 0.0019(9)
C1 0.064(2) 0.0408(17) 0.074(2) -0.0172(15) 0.0185(16) -0.0144(15)
C2 0.0438(16) 0.0534(19) 0.0633(18) -0.0092(14) 0.0030(13) -0.0075(14)
C3 0.0419(15) 0.0341(15) 0.0566(16) -0.0047(12) 0.0060(12) 0.0049(11)
C4 0.0359(13) 0.0261(13) 0.0459(14) -0.0011(10) 0.0133(11) 0.0044(10)
C5 0.0365(14) 0.0271(13) 0.0444(13) -0.0010(10) 0.0117(11) 0.0052(10)
C6 0.0340(13) 0.0280(13) 0.0403(13) -0.0047(10) 0.0079(10) -0.0015(10)
C7 0.0586(17) 0.0231(12) 0.0503(15) -0.0026(11) 0.0174(13) -0.0018(11)
C8 0.0576(17) 0.0297(14) 0.0519(15) -0.0011(11) 0.0235(13) -0.0088(12)
C9 0.0399(14) 0.0369(14) 0.0441(13) -0.0026(11) 0.0135(11) -0.0006(11)

loop_
_atom_type_symbol
_atom_type_description
_atom_type_scat_dispersion_real
_atom_type_scat_dispersion_imag
_atom_type_scat_source
C C 0.0033 0.0016 'International Tables Vol C Tables 4.2.6.8 and 6.1.1.4'
H H 0.0000 0.0000 'International Tables Vol C Tables 4.2.6.8 and 6.1.1.4'
N N 0.0061 0.0033 'International Tables Vol C Tables 4.2.6.8 and 6.1.1.4'
O O 0.0106 0.0060 'International Tables Vol C Tables 4.2.6.8 and 6.1.1.4'
F F 0.0171 0.0103 'International Tables Vol C Tables 4.2.6.8 and 6.1.1.4'
S S 0.1246 0.1234 'International Tables Vol C Tables 4.2.6.8 and 6.1.1.4'

loop_
_geom_angle_atom_site_label_1
_geom_angle_atom_site_label_2
_geom_angle_atom_site_label_3
_geom_angle
C1 S1 C4 91.56(14)
C6 N1 C9 125.8(2)
C6 N1 C5 116.61(19)
C9 N1 C5 116.99(19)
C6 N2 C7 123.3(2)
C6 N2 H2A 118.4
C7 N2 H2A 118.4
C2 C1 S1 113.0(2)
C2 C1 H1 123.5
S1 C1 H1 123.5
C1 C2 C3 112.0(3)
C1 C2 H2 124.0
C3 C2 H2 124.0
C4 C3 C2 112.5(3)
C4 C3 H3 123.7
C2 C3 H3 123.7
C3 C4 C5 130.2(2)
C3 C4 S1 110.99(19)
C5 C4 S1 118.76(18)
O1 C5 C4 126.5(2)
O1 C5 N1 118.7(2)
C4 C5 N1 114.8(2)
O2 C6 N2 123.4(2)
O2 C6 N1 121.2(2)
N2 C6 N1 115.3(2)
C8 C7 N2 120.0(2)
C8 C7 H7 120.0
N2 C7 H7 120.0
C7 C8 F1 121.0(3)
C7 C8 C9 123.0(2)
F1 C8 C9 115.9(2)
O3 C9 N1 121.5(2)
O3 C9 C8 126.3(2)
N1 C9 C8 112.2(2)

loop_
_geom_bond_atom_site_label_1
_geom_bond_atom_site_label_2
_geom_bond_distance
S1 C1 1.693(4)
S1 C4 1.712(3)
F1 C8 1.343(3)
O1 C5 1.197(3)
O2 C6 1.221(3)
O3 C9 1.208(3)
N1 C6 1.377(3)
N1 C9 1.403(3)
N1 C5 1.484(3)
N2 C6 1.353(3)
N2 C7 1.360(3)
N2 H2A 0.8600
C1 C2 1.349(4)
C1 H1 0.9300
C2 C3 1.410(4)
C2 H2 0.9300
C3 C4 1.372(4)
C3 H3 0.9300
C4 C5 1.436(4)
C7 C8 1.318(4)
C7 H7 0.9300
C8 C9 1.435(4)

loop_
_geom_hbond_atom_site_label_D
_geom_hbond_atom_site_label_H
_geom_hbond_atom_site_label_A
_geom_hbond_distance_DH
_geom_hbond_distance_HA
_geom_hbond_distance_DA
_geom_hbond_angle_DHA
_geom_hbond_site_symmetry_A
N2 H2A O2 0.86 1.95 2.802(3) 173.4 3_665

loop_
_geom_torsion_atom_site_label_1
_geom_torsion_atom_site_label_2
_geom_torsion_atom_site_label_3
_geom_torsion_atom_site_label_4
_geom_torsion
C4 S1 C1 C2 0.7(3)
S1 C1 C2 C3 -0.9(4)
C1 C2 C3 C4 0.7(4)
C2 C3 C4 C5 176.6(3)
C2 C3 C4 S1 -0.2(3)
C1 S1 C4 C3 -0.3(2)
C1 S1 C4 C5 -177.5(2)
C3 C4 C5 O1 -170.3(3)
S1 C4 C5 O1 6.3(4)
C3 C4 C5 N1 9.7(4)
S1 C4 C5 N1 -173.66(16)
C6 N1 C5 O1 94.9(3)
C9 N1 C5 O1 -76.8(3)
C6 N1 C5 C4 -85.1(3)
C9 N1 C5 C4 103.2(3)
C7 N2 C6 O2 -175.2(2)
C7 N2 C6 N1 3.7(4)
C9 N1 C6 O2 171.6(2)
C5 N1 C6 O2 0.7(3)
C9 N1 C6 N2 -7.4(3)
C5 N1 C6 N2 -178.3(2)
C6 N2 C7 C8 -0.1(4)
N2 C7 C8 F1 177.1(2)
N2 C7 C8 C9 -0.3(4)
C6 N1 C9 O3 -172.8(2)
C5 N1 C9 O3 -1.9(3)
C6 N1 C9 C8 6.7(3)
C5 N1 C9 C8 177.6(2)
C7 C8 C9 O3 176.9(3)
F1 C8 C9 O3 -0.7(4)
C7 C8 C9 N1 -2.6(4)
F1 C8 C9 N1 179.7(2)
